data_7037330
loop_
_publ_author_name
'Honacker, Christian'
'Qu, Zheng-Wang'
'Tannert, Jens'
'Layh, Marcus'
'Hepp, Alexander'
'Grimme, Stefan'
'Uhl, Werner'

_publ_section_title
;
 Functionalized alkynyl-chlorogermanes: hydrometallation, Ge-Cl bond
 activation, Ge-H bond formation and chlorine-tert-butyl exchange via a
 transient germyl cation.
;
_journal_issue 14
_journal_name_full 'Dalton transactions (Cambridge, England : 2003)'
_journal_page_first 6159
_journal_page_last 6174
_journal_paper_doi 10.1039/c5dt03918e
_journal_volume 45
_journal_year 2016
_chemical_formula_sum 'C29 H48 Al Cl Ge'
_chemical_formula_weight 531.69
_chemical_properties_physical 'Air-sensitive, Hygroscopic'
_space_group_crystal_system monoclinic
_space_group_IT_number 14
_space_group_name_Hall '-P 2ybc'
_space_group_name_H-M_alt 'P 1 21/c 1'
_symmetry_space_group_name_Hall '-P 2ybc'
_symmetry_space_group_name_H-M 'P 1 21/c 1'
_atom_sites_solution_hydrogens geom
_audit_creation_method SHELXL-2014/7
_audit_update_record
;
2015-09-30 deposited with the CCDC.
2015-11-19 downloaded from the CCDC.
;
_cell_angle_alpha 90
_cell_angle_beta 90.1397(15)
_cell_angle_gamma 90
_cell_formula_units_Z 4
_cell_length_a 12.4523(6)
_cell_length_b 15.9702(8)
_cell_length_c 15.6757(8)
_cell_measurement_reflns_used 9545
_cell_measurement_temperature 100(2)
_cell_measurement_theta_max 30.031
_cell_measurement_theta_min 2.446
_cell_volume 3117.4(3)
_computing_cell_refinement 'Bruker SAINT+'
_computing_data_collection 'Bruker SMART'
_computing_data_reduction 'Bruker SHELXTL'
_computing_molecular_graphics 'Bruker SHELXTL'
_computing_publication_material 'Bruker SHELXTL'
_computing_structure_refinement 'SHELXL-2013 (Sheldrick, 2013)'
_computing_structure_solution 'SHELXS-2013 (Sheldrick, 2013)'
_diffrn_ambient_temperature 100(2)
_diffrn_measured_fraction_theta_full 0.998
_diffrn_measured_fraction_theta_max 0.995
_diffrn_measurement_device_type 'CCD area detector'
_diffrn_measurement_method 'omega scans'
_diffrn_radiation_type MoK\a
_diffrn_radiation_wavelength 0.71073
_diffrn_reflns_av_R_equivalents 0.1998
_diffrn_reflns_av_unetI/netI 0.0981
_diffrn_reflns_Laue_measured_fraction_full 0.998
_diffrn_reflns_Laue_measured_fraction_max 0.995
_diffrn_reflns_limit_h_max 17
_diffrn_reflns_limit_h_min -17
_diffrn_reflns_limit_k_max 22
_diffrn_reflns_limit_k_min -22
_diffrn_reflns_limit_l_max 22
_diffrn_reflns_limit_l_min -22
_diffrn_reflns_number 44968
_diffrn_reflns_point_group_measured_fraction_full 0.998
_diffrn_reflns_point_group_measured_fraction_max 0.995
_diffrn_reflns_theta_full 25.242
_diffrn_reflns_theta_max 30.077
_diffrn_reflns_theta_min 2.074
_diffrn_source microsource
_exptl_absorpt_coefficient_mu 1.110
_exptl_absorpt_correction_T_max 0.7460
_exptl_absorpt_correction_T_min 0.6466
_exptl_absorpt_correction_type empirical
_exptl_absorpt_process_details SADABS
_exptl_crystal_colour Colourless
_exptl_crystal_density_diffrn 1.133
_exptl_crystal_description block
_exptl_crystal_F_000 1136
_exptl_crystal_size_max 0.190
_exptl_crystal_size_mid 0.180
_exptl_crystal_size_min 0.130
_refine_diff_density_max 0.997
_refine_diff_density_min -0.842
_refine_diff_density_rms 0.100
_refine_ls_extinction_method none
_refine_ls_goodness_of_fit_ref 1.061
_refine_ls_hydrogen_treatment constr
_refine_ls_matrix_type full
_refine_ls_number_parameters 329
_refine_ls_number_reflns 9122
_refine_ls_number_restraints 36
_refine_ls_restrained_S_all 1.060
_refine_ls_R_factor_all 0.0546
_refine_ls_R_factor_gt 0.0458
_refine_ls_shift/su_max 0.003
_refine_ls_shift/su_mean 0.000
_refine_ls_structure_factor_coef Fsqd
_refine_ls_weighting_details 'w=1/[\s^2^(Fo^2^)+(0.0542P)^2^+0.6918P] where P=(Fo^2^+2Fc^2^)/3'
_refine_ls_weighting_scheme calc
_refine_ls_wR_factor_gt 0.1314
_refine_ls_wR_factor_ref 0.1374
_reflns_Friedel_coverage 0.000
_reflns_number_gt 7750
_reflns_number_total 9122
_reflns_threshold_expression 'I > 2\s(I)'
_cod_data_source_file c5dt03918e2.cif
_cod_data_source_block sad
_cod_depositor_comments 'Adding full bibliography for 7037325--7037335.cif.'
_cod_database_code 7037330
_shelx_shelxl_version_number 2014/7
_shelx_space_group_comment
;
The symmetry employed for this shelxl refinement is uniquely defined
by the following loop, which should always be used as a source of
symmetry information in preference to the above space-group names.
They are only intended as comments.
;
_shelx_estimated_absorpt_t_min 0.817
_shelx_estimated_absorpt_t_max 0.869

loop_
_space_group_symop_operation_xyz
'x, y, z'
'-x, y+1/2, -z+1/2'
'-x, -y, -z'
'x, -y-1/2, z-1/2'

loop_
_atom_site_label
_atom_site_type_symbol
_atom_site_fract_x
_atom_site_fract_y
_atom_site_fract_z
_atom_site_U_iso_or_equiv
_atom_site_adp_type
_atom_site_occupancy
_atom_site_site_symmetry_order
_atom_site_calc_flag
_atom_site_refinement_flags_posn
_atom_site_refinement_flags_adp
_atom_site_refinement_flags_occupancy
_atom_site_disorder_assembly
_atom_site_disorder_group
Ge1 Ge 0.86265(2) 0.17695(2) 0.61857(2) 0.01700(8) Uani 1 1 d . . . . .
Cl1 Cl 0.81797(4) 0.29085(3) 0.70542(3) 0.01986(10) Uani 1 1 d . . . . .
C11 C 0.89541(17) 0.09812(12) 0.70456(12) 0.0252(4) Uani 1 1 d . . . . .
C12 C 0.9030(2) 0.04298(13) 0.75503(14) 0.0334(5) Uani 1 1 d . . . . .
C13 C 0.9127(3) -0.02868(16) 0.81462(18) 0.0564(8) Uani 1 1 d . . . . .
C14 C 1.0218(4) -0.0236(2) 0.8616(2) 0.0923(16) Uani 1 1 d . . . . .
H14A H 1.0790 -0.0249 0.8206 0.111 Uiso 1 1 calc R U . . .
H14B H 1.0288 -0.0703 0.8997 0.111 Uiso 1 1 calc R U . . .
H14C H 1.0255 0.0276 0.8935 0.111 Uiso 1 1 calc R U . . .
C15 C 0.9133(4) -0.10767(18) 0.7629(3) 0.0824(13) Uani 1 1 d . . . . .
H15A H 0.8448 -0.1147 0.7356 0.099 Uiso 1 1 calc R U . . .
H15B H 0.9271 -0.1546 0.7996 0.099 Uiso 1 1 calc R U . . .
H15C H 0.9685 -0.1043 0.7203 0.099 Uiso 1 1 calc R U . . .
C16 C 0.8248(5) -0.0229(3) 0.8809(3) 0.141(3) Uani 1 1 d . . . . .
H16A H 0.8286 0.0305 0.9089 0.169 Uiso 1 1 calc R U . . .
H16B H 0.8339 -0.0667 0.9222 0.169 Uiso 1 1 calc R U . . .
H16C H 0.7561 -0.0287 0.8537 0.169 Uiso 1 1 calc R U . . .
C21 C 0.98507(15) 0.21764(11) 0.55419(11) 0.0188(3) Uani 1 1 d . . . . .
C22 C 0.96706(17) 0.25392(13) 0.47359(12) 0.0254(4) Uani 1 1 d . . . . .
C221 C 0.85752(18) 0.26199(18) 0.43342(13) 0.0390(6) Uani 1 1 d . . . . .
H22A H 0.8608 0.3009 0.3868 0.047 Uiso 1 1 calc R U . . .
H22B H 0.8074 0.2819 0.4752 0.047 Uiso 1 1 calc R U . . .
H22C H 0.8346 0.2083 0.4127 0.047 Uiso 1 1 calc R U . . .
C23 C 1.05493(18) 0.28360(16) 0.42737(12) 0.0339(5) Uani 1 1 d . . . . .
H23 H 1.0425 0.3081 0.3723 0.041 Uiso 1 1 calc R U . . .
C24 C 1.15857(18) 0.27918(17) 0.45752(13) 0.0358(5) Uani 1 1 d . . . . .
C241 C 1.2504(3) 0.3132(2) 0.40688(19) 0.0615(9) Uani 1 1 d . . . . .
H24A H 1.2233 0.3414 0.3572 0.074 Uiso 1 1 calc R U . . .
H24B H 1.2964 0.2681 0.3897 0.074 Uiso 1 1 calc R U . . .
H24C H 1.2904 0.3521 0.4412 0.074 Uiso 1 1 calc R U . . .
C25 C 1.17494(16) 0.24297(14) 0.53708(13) 0.0292(4) Uani 1 1 d . . . . .
H25 H 1.2468 0.2392 0.5591 0.035 Uiso 1 1 calc R U . . .
C26 C 1.09066(16) 0.21190(12) 0.58601(11) 0.0219(4) Uani 1 1 d . . . . .
C261 C 1.11889(19) 0.17504(13) 0.67157(14) 0.0299(5) Uani 1 1 d . . . . .
H26A H 1.1065 0.1157 0.6705 0.036 Uiso 1 1 calc R U . . .
H26B H 1.0750 0.2002 0.7148 0.036 Uiso 1 1 calc R U . . .
H26C H 1.1932 0.1857 0.6840 0.036 Uiso 1 1 calc R U . . .
C31 C 0.71555(16) 0.17051(11) 0.58062(12) 0.0198(4) Uani 1 1 d . . . . .
Al1 Al 0.63999(5) 0.25688(3) 0.65150(3) 0.01935(13) Uani 1 1 d . . . . .
C41 C 0.55923(17) 0.20210(14) 0.74599(13) 0.0277(4) Uani 1 1 d . . . . .
C42 C 0.6213(2) 0.12729(16) 0.78106(15) 0.0378(5) Uani 1 1 d . . . . .
H42A H 0.6888 0.1460 0.8039 0.045 Uiso 1 1 calc R U . . .
H42B H 0.6340 0.0878 0.7360 0.045 Uiso 1 1 calc R U . . .
H42C H 0.5803 0.1010 0.8253 0.045 Uiso 1 1 calc R U . . .
C43 C 0.5358(3) 0.26069(18) 0.82044(17) 0.0531(8) Uani 1 1 d . . . . .
H43A H 0.5009 0.2300 0.8652 0.064 Uiso 1 1 calc R U . . .
H43B H 0.4897 0.3052 0.8015 0.064 Uiso 1 1 calc R U . . .
H43C H 0.6019 0.2838 0.8415 0.064 Uiso 1 1 calc R U . . .
C44 C 0.4529(2) 0.16847(17) 0.71022(18) 0.0446(6) Uani 1 1 d . . . . .
H44A H 0.4158 0.1380 0.7539 0.054 Uiso 1 1 calc R U . . .
H44B H 0.4672 0.1320 0.6629 0.054 Uiso 1 1 calc R U . . .
H44C H 0.4091 0.2144 0.6914 0.054 Uiso 1 1 calc R U . . .
C51 C 0.58861(19) 0.36588(14) 0.60387(13) 0.0312(5) Uani 1 1 d D . . . .
C52 C 0.5972(3) 0.43626(18) 0.6708(2) 0.0501(9) Uani 0.820(4) 1 d D U P A 1
H52A H 0.5723 0.4879 0.6464 0.060 Uiso 0.820(4) 1 calc R U P A 1
H52B H 0.6707 0.4424 0.6883 0.060 Uiso 0.820(4) 1 calc R U P A 1
H52C H 0.5539 0.4224 0.7193 0.060 Uiso 0.820(4) 1 calc R U P A 1
C53 C 0.6588(3) 0.3962(2) 0.52849(19) 0.0445(8) Uani 0.820(4) 1 d D U P A 1
H53A H 0.6334 0.4497 0.5091 0.053 Uiso 0.820(4) 1 calc R U P A 1
H53B H 0.6545 0.3565 0.4826 0.053 Uiso 0.820(4) 1 calc R U P A 1
H53C H 0.7321 0.4013 0.5470 0.053 Uiso 0.820(4) 1 calc R U P A 1
C54 C 0.4742(3) 0.3585(3) 0.5742(3) 0.0559(10) Uani 0.820(4) 1 d D U P A 1
H54A H 0.4291 0.3451 0.6219 0.067 Uiso 0.820(4) 1 calc R U P A 1
H54B H 0.4689 0.3149 0.5322 0.067 Uiso 0.820(4) 1 calc R U P A 1
H54C H 0.4516 0.4106 0.5496 0.067 Uiso 0.820(4) 1 calc R U P A 1
C52A C 0.4951(13) 0.4007(8) 0.6606(8) 0.0501(9) Uani 0.180(4) 1 d D U P A 2
H52D H 0.5241 0.4218 0.7132 0.060 Uiso 0.180(4) 1 calc R U P A 2
H52E H 0.4451 0.3565 0.6725 0.060 Uiso 0.180(4) 1 calc R U P A 2
H52F H 0.4590 0.4450 0.6308 0.060 Uiso 0.180(4) 1 calc R U P A 2
C53A C 0.5334(16) 0.3356(9) 0.5183(9) 0.057(5) Uani 0.180(4) 1 d D U P A 2
H53D H 0.4928 0.3808 0.4941 0.069 Uiso 0.180(4) 1 calc R U P A 2
H53E H 0.4864 0.2895 0.5303 0.069 Uiso 0.180(4) 1 calc R U P A 2
H53F H 0.5876 0.3181 0.4787 0.069 Uiso 0.180(4) 1 calc R U P A 2
C54A C 0.6679(12) 0.4281(9) 0.5922(12) 0.072(6) Uani 0.180(4) 1 d D U P A 2
H54D H 0.6346 0.4790 0.5732 0.087 Uiso 0.180(4) 1 calc R U P A 2
H54E H 0.7186 0.4096 0.5502 0.087 Uiso 0.180(4) 1 calc R U P A 2
H54F H 0.7045 0.4380 0.6452 0.087 Uiso 0.180(4) 1 calc R U P A 2
C32 C 0.67305(16) 0.10959(12) 0.53282(12) 0.0237(4) Uani 1 1 d . . . . .
H32 H 0.5975 0.1165 0.5225 0.028 Uiso 1 1 calc R U . . .
C33 C 0.71985(18) 0.03146(13) 0.49135(14) 0.0307(4) Uani 1 1 d . . . . .
C34 C 0.6870(2) 0.03131(16) 0.39678(15) 0.0423(6) Uani 1 1 d . . . . .
H34A H 0.6103 0.0360 0.3923 0.051 Uiso 1 1 calc R U . . .
H34B H 0.7101 -0.0200 0.3707 0.051 Uiso 1 1 calc R U . . .
H34C H 0.7201 0.0778 0.3683 0.051 Uiso 1 1 calc R U . . .
C35 C 0.84157(19) 0.02509(15) 0.49737(15) 0.0369(5) Uani 1 1 d . . . . .
H35A H 0.8734 0.0744 0.4733 0.044 Uiso 1 1 calc R U . . .
H35B H 0.8655 -0.0233 0.4665 0.044 Uiso 1 1 calc R U . . .
H35C H 0.8625 0.0202 0.5561 0.044 Uiso 1 1 calc R U . . .
C36 C 0.6688(2) -0.04350(15) 0.53570(19) 0.0475(7) Uani 1 1 d . . . . .
H36A H 0.6902 -0.0443 0.5946 0.057 Uiso 1 1 calc R U . . .
H36B H 0.6920 -0.0942 0.5085 0.057 Uiso 1 1 calc R U . . .
H36C H 0.5920 -0.0393 0.5320 0.057 Uiso 1 1 calc R U . . .

loop_
_atom_site_aniso_label
_atom_site_aniso_U_11
_atom_site_aniso_U_22
_atom_site_aniso_U_33
_atom_site_aniso_U_23
_atom_site_aniso_U_13
_atom_site_aniso_U_12
Ge1 0.01347(13) 0.01840(11) 0.01914(11) -0.00022(6) -0.00126(8) 0.00072(6)
Cl1 0.0165(2) 0.0214(2) 0.02165(19) -0.00391(15) -0.00044(15) -0.00155(16)
C11 0.0222(10) 0.0250(9) 0.0284(9) 0.0019(7) -0.0016(7) 0.0042(7)
C12 0.0376(13) 0.0283(10) 0.0341(10) 0.0036(8) 0.0040(9) 0.0105(9)
C13 0.087(2) 0.0363(13) 0.0457(14) 0.0199(11) 0.0138(14) 0.0277(15)
C14 0.153(5) 0.064(2) 0.0599(19) 0.0041(17) -0.038(2) 0.052(3)
C15 0.119(4) 0.0323(14) 0.096(3) 0.0174(16) -0.030(2) 0.0037(18)
C16 0.164(6) 0.119(4) 0.139(4) 0.102(3) 0.099(4) 0.083(4)
C21 0.0126(9) 0.0238(8) 0.0199(7) -0.0040(6) 0.0006(6) 0.0006(7)
C22 0.0199(10) 0.0365(10) 0.0198(8) -0.0011(7) -0.0006(7) -0.0027(8)
C221 0.0213(11) 0.0669(16) 0.0287(10) 0.0181(10) -0.0063(8) -0.0030(11)
C23 0.0267(12) 0.0556(14) 0.0194(8) -0.0010(9) 0.0022(8) -0.0078(10)
C24 0.0215(11) 0.0591(15) 0.0268(9) -0.0088(10) 0.0069(8) -0.0102(10)
C241 0.0288(16) 0.116(3) 0.0395(13) 0.0023(15) 0.0111(11) -0.0233(16)
C25 0.0130(10) 0.0431(12) 0.0315(10) -0.0119(9) 0.0006(7) -0.0028(8)
C26 0.0167(10) 0.0263(9) 0.0228(8) -0.0086(7) -0.0029(7) 0.0027(7)
C261 0.0210(11) 0.0369(11) 0.0316(10) 0.0006(8) -0.0103(8) 0.0012(8)
C31 0.0149(9) 0.0228(8) 0.0217(8) -0.0004(6) -0.0006(7) -0.0003(6)
Al1 0.0147(3) 0.0216(3) 0.0217(2) -0.0025(2) -0.0003(2) 0.0013(2)
C41 0.0213(11) 0.0328(10) 0.0289(9) -0.0064(8) 0.0071(8) -0.0071(8)
C42 0.0313(13) 0.0468(13) 0.0353(11) 0.0106(10) 0.0055(9) -0.0071(10)
C43 0.063(2) 0.0501(15) 0.0466(14) -0.0144(12) 0.0325(14) -0.0169(14)
C44 0.0258(14) 0.0560(15) 0.0521(15) 0.0070(12) -0.0016(11) -0.0171(11)
C51 0.0345(13) 0.0339(11) 0.0254(9) -0.0004(8) -0.0033(8) 0.0145(9)
C52 0.080(3) 0.0301(14) 0.0403(15) -0.0020(12) -0.0016(15) 0.0221(15)
C53 0.062(2) 0.0374(16) 0.0345(15) 0.0107(12) 0.0014(14) 0.0110(15)
C54 0.041(2) 0.064(2) 0.063(2) 0.0101(19) -0.0182(17) 0.0206(18)
C52A 0.080(3) 0.0301(14) 0.0403(15) -0.0020(12) -0.0016(15) 0.0221(15)
C53A 0.070(13) 0.050(8) 0.051(9) 0.002(7) -0.041(9) 0.024(8)
C54A 0.080(14) 0.058(10) 0.079(13) 0.040(10) -0.004(10) 0.040(10)
C32 0.0155(9) 0.0263(9) 0.0291(9) -0.0049(7) -0.0027(7) 0.0009(7)
C33 0.0265(11) 0.0258(9) 0.0397(11) -0.0138(8) -0.0050(8) 0.0014(8)
C34 0.0370(14) 0.0451(13) 0.0446(13) -0.0239(11) -0.0114(10) 0.0076(11)
C35 0.0267(12) 0.0385(12) 0.0455(12) -0.0200(10) -0.0043(9) 0.0066(10)
C36 0.0482(17) 0.0269(11) 0.0674(17) -0.0077(11) 0.0014(13) -0.0025(11)

loop_
_atom_type_symbol
_atom_type_description
_atom_type_scat_dispersion_real
_atom_type_scat_dispersion_imag
_atom_type_scat_source
C C 0.0033 0.0016 'International Tables Vol C Tables 4.2.6.8 and 6.1.1.4'
H H 0.0000 0.0000 'International Tables Vol C Tables 4.2.6.8 and 6.1.1.4'
Al Al 0.0645 0.0514 'International Tables Vol C Tables 4.2.6.8 and 6.1.1.4'
Cl Cl 0.1484 0.1585 'International Tables Vol C Tables 4.2.6.8 and 6.1.1.4'
Ge Ge 0.1547 1.8001 'International Tables Vol C Tables 4.2.6.8 and 6.1.1.4'

loop_
_geom_angle_atom_site_label_1
_geom_angle_atom_site_label_2
_geom_angle_atom_site_label_3
_geom_angle
C11 Ge1 C31 112.84(8)
C11 Ge1 C21 115.18(8)
C31 Ge1 C21 127.16(8)
C11 Ge1 Cl1 98.87(6)
C31 Ge1 Cl1 89.65(5)
C21 Ge1 Cl1 103.32(5)
Ge1 Cl1 Al1 80.914(19)
C12 C11 Ge1 170.7(2)
C11 C12 C13 177.3(2)
C12 C13 C15 108.0(2)
C12 C13 C16 109.1(2)
C15 C13 C16 115.3(4)
C12 C13 C14 109.3(3)
C15 C13 C14 107.2(3)
C16 C13 C14 107.8(4)
C13 C14 H14A 109.5
C13 C14 H14B 109.5
H14A C14 H14B 109.5
C13 C14 H14C 109.5
H14A C14 H14C 109.5
H14B C14 H14C 109.5
C13 C15 H15A 109.5
C13 C15 H15B 109.5
H15A C15 H15B 109.5
C13 C15 H15C 109.5
H15A C15 H15C 109.5
H15B C15 H15C 109.5
C13 C16 H16A 109.5
C13 C16 H16B 109.5
H16A C16 H16B 109.5
C13 C16 H16C 109.5
H16A C16 H16C 109.5
H16B C16 H16C 109.5
C22 C21 C26 119.43(18)
C22 C21 Ge1 118.73(14)
C26 C21 Ge1 121.84(13)
C23 C22 C21 118.82(19)
C23 C22 C221 117.63(18)
C21 C22 C221 123.54(18)
C22 C221 H22A 109.5
C22 C221 H22B 109.5
H22A C221 H22B 109.5
C22 C221 H22C 109.5
H22A C221 H22C 109.5
H22B C221 H22C 109.5
C24 C23 C22 122.7(2)
C24 C23 H23 118.7
C22 C23 H23 118.7
C23 C24 C25 117.7(2)
C23 C24 C241 121.1(2)
C25 C24 C241 121.1(2)
C24 C241 H24A 109.5
C24 C241 H24B 109.5
H24A C241 H24B 109.5
C24 C241 H24C 109.5
H24A C241 H24C 109.5
H24B C241 H24C 109.5
C24 C25 C26 122.25(19)
C24 C25 H25 118.9
C26 C25 H25 118.9
C25 C26 C21 119.07(18)
C25 C26 C261 117.08(18)
C21 C26 C261 123.84(18)
C26 C261 H26A 109.5
C26 C261 H26B 109.5
H26A C261 H26B 109.5
C26 C261 H26C 109.5
H26A C261 H26C 109.5
H26B C261 H26C 109.5
C32 C31 Ge1 125.93(15)
C32 C31 Al1 128.69(16)
Ge1 C31 Al1 103.83(8)
C41 Al1 C51 119.86(10)
C41 Al1 C31 110.34(9)
C51 Al1 C31 122.82(8)
C41 Al1 Cl1 107.48(7)
C51 Al1 Cl1 103.07(7)
C31 Al1 Cl1 85.27(6)
C43 C41 C42 107.6(2)
C43 C41 C44 109.1(2)
C42 C41 C44 107.09(19)
C43 C41 Al1 113.41(16)
C42 C41 Al1 110.81(15)
C44 C41 Al1 108.57(15)
C41 C42 H42A 109.5
C41 C42 H42B 109.5
H42A C42 H42B 109.5
C41 C42 H42C 109.5
H42A C42 H42C 109.5
H42B C42 H42C 109.5
C41 C43 H43A 109.5
C41 C43 H43B 109.5
H43A C43 H43B 109.5
C41 C43 H43C 109.5
H43A C43 H43C 109.5
H43B C43 H43C 109.5
C41 C44 H44A 109.5
C41 C44 H44B 109.5
H44A C44 H44B 109.5
C41 C44 H44C 109.5
H44A C44 H44C 109.5
H44B C44 H44C 109.5
C54 C51 C52 109.4(3)
C54 C51 C53 109.0(2)
C52 C51 C53 104.6(2)
C54A C51 C52A 110.2(9)
C54A C51 C53A 114.1(10)
C52A C51 C53A 105.5(9)
C54A C51 Al1 115.9(6)
C54 C51 Al1 110.4(2)
C52 C51 Al1 111.07(16)
C53 C51 Al1 112.13(17)
C52A C51 Al1 109.5(5)
C53A C51 Al1 100.9(5)
C51 C52 H52A 109.5
C51 C52 H52B 109.5
H52A C52 H52B 109.5
C51 C52 H52C 109.5
H52A C52 H52C 109.5
H52B C52 H52C 109.5
C51 C53 H53A 109.5
C51 C53 H53B 109.5
H53A C53 H53B 109.5
C51 C53 H53C 109.5
H53A C53 H53C 109.5
H53B C53 H53C 109.5
C51 C54 H54A 109.5
C51 C54 H54B 109.5
H54A C54 H54B 109.5
C51 C54 H54C 109.5
H54A C54 H54C 109.5
H54B C54 H54C 109.5
C51 C52A H52D 109.5
C51 C52A H52E 109.5
H52D C52A H52E 109.5
C51 C52A H52F 109.5
H52D C52A H52F 109.5
H52E C52A H52F 109.5
C51 C53A H53D 109.5
C51 C53A H53E 109.5
H53D C53A H53E 109.5
C51 C53A H53F 109.5
H53D C53A H53F 109.5
H53E C53A H53F 109.5
C51 C54A H54D 109.5
C51 C54A H54E 109.5
H54D C54A H54E 109.5
C51 C54A H54F 109.5
H54D C54A H54F 109.5
H54E C54A H54F 109.5
C31 C32 C33 133.16(19)
C31 C32 H32 113.4
C33 C32 H32 113.4
C35 C33 C32 114.23(17)
C35 C33 C36 109.6(2)
C32 C33 C36 106.75(19)
C35 C33 C34 108.8(2)
C32 C33 C34 108.16(18)
C36 C33 C34 109.2(2)
C33 C34 H34A 109.5
C33 C34 H34B 109.5
H34A C34 H34B 109.5
C33 C34 H34C 109.5
H34A C34 H34C 109.5
H34B C34 H34C 109.5
C33 C35 H35A 109.5
C33 C35 H35B 109.5
H35A C35 H35B 109.5
C33 C35 H35C 109.5
H35A C35 H35C 109.5
H35B C35 H35C 109.5
C33 C36 H36A 109.5
C33 C36 H36B 109.5
H36A C36 H36B 109.5
C33 C36 H36C 109.5
H36A C36 H36C 109.5
H36B C36 H36C 109.5

loop_
_geom_bond_atom_site_label_1
_geom_bond_atom_site_label_2
_geom_bond_distance
Ge1 C11 1.8882(19)
Ge1 C31 1.927(2)
Ge1 C21 1.9423(18)
Ge1 Cl1 2.3400(5)
Cl1 Al1 2.4314(7)
C11 C12 1.187(3)
C12 C13 1.482(3)
C13 C15 1.500(4)
C13 C16 1.514(5)
C13 C14 1.546(5)
C14 H14A 0.9600
C14 H14B 0.9600
C14 H14C 0.9600
C15 H15A 0.9600
C15 H15B 0.9600
C15 H15C 0.9600
C16 H16A 0.9600
C16 H16B 0.9600
C16 H16C 0.9600
C21 C22 1.407(2)
C21 C26 1.408(3)
C22 C23 1.397(3)
C22 C221 1.507(3)
C221 H22A 0.9600
C221 H22B 0.9600
C221 H22C 0.9600
C23 C24 1.375(3)
C23 H23 0.9600
C24 C25 1.389(3)
C24 C241 1.496(3)
C241 H24A 0.9600
C241 H24B 0.9600
C241 H24C 0.9600
C25 C26 1.393(3)
C25 H25 0.9600
C26 C261 1.506(3)
C261 H26A 0.9600
C261 H26B 0.9600
C261 H26C 0.9600
C31 C32 1.336(3)
C31 Al1 2.0069(19)
Al1 C41 1.994(2)
Al1 C51 1.999(2)
C41 C43 1.525(3)
C41 C42 1.525(3)
C41 C44 1.534(3)
C42 H42A 0.9600
C42 H42B 0.9600
C42 H42C 0.9600
C43 H43A 0.9600
C43 H43B 0.9600
C43 H43C 0.9600
C44 H44A 0.9600
C44 H44B 0.9600
C44 H44C 0.9600
C51 C54A 1.413(14)
C51 C54 1.502(4)
C51 C52 1.541(4)
C51 C53 1.549(4)
C51 C52A 1.568(12)
C51 C53A 1.581(11)
C52 H52A 0.9600
C52 H52B 0.9600
C52 H52C 0.9600
C53 H53A 0.9600
C53 H53B 0.9600
C53 H53C 0.9600
C54 H54A 0.9600
C54 H54B 0.9600
C54 H54C 0.9600
C52A H52D 0.9600
C52A H52E 0.9600
C52A H52F 0.9600
C53A H53D 0.9600
C53A H53E 0.9600
C53A H53F 0.9600
C54A H54D 0.9600
C54A H54E 0.9600
C54A H54F 0.9600
C32 C33 1.523(3)
C32 H32 0.9600
C33 C35 1.522(3)
C33 C36 1.524(3)
C33 C34 1.537(3)
C34 H34A 0.9600
C34 H34B 0.9600
C34 H34C 0.9600
C35 H35A 0.9600
C35 H35B 0.9600
C35 H35C 0.9600
C36 H36A 0.9600
C36 H36B 0.9600
C36 H36C 0.9600

loop_
_geom_torsion_atom_site_label_1
_geom_torsion_atom_site_label_2
_geom_torsion_atom_site_label_3
_geom_torsion_atom_site_label_4
_geom_torsion
C26 C21 C22 C23 -0.2(3)
Ge1 C21 C22 C23 179.68(16)
C26 C21 C22 C221 179.2(2)
Ge1 C21 C22 C221 -0.9(3)
C21 C22 C23 C24 -0.3(3)
C221 C22 C23 C24 -179.7(2)
C22 C23 C24 C25 0.5(4)
C22 C23 C24 C241 -178.7(2)
C23 C24 C25 C26 -0.2(3)
C241 C24 C25 C26 179.1(2)
C24 C25 C26 C21 -0.3(3)
C24 C25 C26 C261 -179.3(2)
C22 C21 C26 C25 0.5(3)
Ge1 C21 C26 C25 -179.39(14)
C22 C21 C26 C261 179.43(18)
Ge1 C21 C26 C261 -0.5(3)
Ge1 C31 C32 C33 -2.4(3)
Al1 C31 C32 C33 -165.79(18)
C31 C32 C33 C35 -7.3(3)
C31 C32 C33 C36 114.0(3)
C31 C32 C33 C34 -128.6(2)
